data_1000049
loop_
_publ_author_name
'Miyake, M'
'Morikawa, H'
'Iwai, S I'

_publ_section_title
;
Structure Reinvestigation of the High-Temperature Form of K~2~ S O~4~
;
_journal_coden_ASTM ACBCAR
_journal_name_full 'Acta Crystallographica B (24,1968-38,1982)'
_journal_page_first 532
_journal_page_last 536
_journal_paper_doi 10.1107/S0567740880003779
_journal_volume 36
_journal_year 1980
_chemical_formula_structural 'K2 S O4'
_chemical_formula_sum 'K2 O4 S'
_chemical_name_systematic 'Potassium sulfate - high-temperature phase'
_space_group_IT_number 194
_symmetry_cell_setting hexagonal
_symmetry_Int_Tables_number 194
_symmetry_space_group_name_Hall '-P 6c 2c'
_symmetry_space_group_name_H-M 'P 63/m m c'
_cell_angle_alpha 90
_cell_angle_beta 90
_cell_angle_gamma 120
_cell_formula_units_Z 2
_cell_length_a 5.947(2)
_cell_length_b 5.947(2)
_cell_length_c 8.375(3)
_cell_volume 256.5
_exptl_crystal_density_meas 2.26
_refine_ls_R_factor_all 0.086
_cod_database_code 1000049

loop_
_symmetry_equiv_pos_as_xyz
x,y,z
-y,x-y,z
y-x,-x,z
-y,-x,z
y-x,y,z
x,x-y,z
-x,-y,-z
y,y-x,-z
x-y,x,-z
y,x,-z
x-y,-y,-z
-x,y-x,-z
-x,-y,1/2+z
y,y-x,1/2+z
x-y,x,1/2+z
y,x,1/2+z
x-y,-y,1/2+z
-x,y-x,1/2+z
x,y,1/2-z
-y,x-y,1/2-z
y-x,-x,1/2-z
-y,-x,1/2-z
y-x,y,1/2-z
x,x-y,1/2-z

loop_
_atom_site_label
_atom_site_type_symbol
_atom_site_symmetry_multiplicity
_atom_site_Wyckoff_symbol
_atom_site_fract_x
_atom_site_fract_y
_atom_site_fract_z
_atom_site_occupancy
_atom_site_attached_hydrogens
_atom_site_calc_flag
K1 K1+ 2 a 0. 0. 0. 1. 0 d
K2 K1+ 2 d 0.6667 0.3333 0.25 1. 0 d
S1 S6+ 2 c 0.3333 0.6667 0.25 1. 0 d
O1 O2- 4 f 0.3333 0.6667 0.410(5) 1. 0 d
O2 O2- 12 k 0.212(2) -0.212(2) 0.188(3) 0.333 0 d

loop_
_atom_type_symbol
_atom_type_oxidation_number
K1+ 1.000
S6+ 6.000
O2- -2.000
